data_2234332
loop_
_publ_author_name
'Choi, Hong Dae'
'Seo, Pil Ja'
'Lee, Uk'

_publ_section_title
;
 3-(3-Chlorophenylsulfinyl)-2,5,7-trimethyl-1-benzofuran
;
_journal_coeditor_code LR2053
_journal_issue 4
_journal_name_full 'Acta Crystallographica Section E'
_journal_page_first o943
_journal_paper_doi 10.1107/S1600536812008537
_journal_volume 68
_journal_year 2012
_chemical_formula_iupac 'C17 H15 Cl O2 S'
_chemical_formula_moiety 'C17 H15 Cl O2 S'
_chemical_formula_sum 'C17 H15 Cl O2 S'
_chemical_formula_weight 318.80
_chemical_name_systematic
;
3-(3-Chlorophenylsulfinyl)-2,5,7-trimethyl-1-benzofuran
;
_space_group_IT_number 2
_symmetry_cell_setting triclinic
_symmetry_space_group_name_Hall '-P 1'
_symmetry_space_group_name_H-M 'P -1'
_atom_sites_solution_hydrogens difmap
_atom_sites_solution_primary direct
_atom_sites_solution_secondary difmap
_cell_angle_alpha 112.9650(10)
_cell_angle_beta 99.1140(10)
_cell_angle_gamma 103.6980(10)
_cell_formula_units_Z 2
_cell_length_a 6.17010(10)
_cell_length_b 11.6670(2)
_cell_length_c 12.1123(3)
_cell_measurement_reflns_used 7460
_cell_measurement_temperature 173(2)
_cell_measurement_theta_max 27.59
_cell_measurement_theta_min 3.33
_cell_volume 748.70(3)
_computing_cell_refinement '<i>SAINT</i> (Bruker, 2009)'
_computing_data_collection '<i>APEX2</i> (Bruker, 2009)'
_computing_data_reduction '<i>SAINT</i> (Bruker, 2009)'
_computing_molecular_graphics '<i>ORTEP-3</i> (Farrugia, 1997) and <i>DIAMOND</i> (Brandenburg, 1998)'
_computing_publication_material '<i>SHELXL97</i> (Sheldrick, 2008)'
_computing_structure_refinement '<i>SHELXL97</i> (Sheldrick, 2008)'
_computing_structure_solution '<i>SHELXS97</i> (Sheldrick, 2008)'
_diffrn_ambient_temperature 173(2)
_diffrn_detector_area_resol_mean 10.0
_diffrn_measured_fraction_theta_full 0.998
_diffrn_measured_fraction_theta_max 0.998
_diffrn_measurement_device_type 'Bruker SMART APEXII CCD'
_diffrn_measurement_method '\f and \w scans'
_diffrn_radiation_monochromator 'graphite multilayer'
_diffrn_radiation_source 'rotating anode'
_diffrn_radiation_type MoK\a
_diffrn_radiation_wavelength 0.71073
_diffrn_reflns_av_R_equivalents 0.0229
_diffrn_reflns_av_sigmaI/netI 0.0190
_diffrn_reflns_limit_h_max 8
_diffrn_reflns_limit_h_min -7
_diffrn_reflns_limit_k_max 15
_diffrn_reflns_limit_k_min -15
_diffrn_reflns_limit_l_max 15
_diffrn_reflns_limit_l_min -14
_diffrn_reflns_number 13458
_diffrn_reflns_theta_full 27.59
_diffrn_reflns_theta_max 27.59
_diffrn_reflns_theta_min 1.90
_diffrn_standards_number 0
_exptl_absorpt_coefficient_mu 0.395
_exptl_absorpt_correction_T_max 0.9337
_exptl_absorpt_correction_T_min 0.9262
_exptl_absorpt_correction_type multi-scan
_exptl_absorpt_process_details '(<i>SADABS</i>; Bruker, 2009)'
_exptl_crystal_colour colourless
_exptl_crystal_density_diffrn 1.414
_exptl_crystal_density_method 'not measured'
_exptl_crystal_description block
_exptl_crystal_F_000 332
_exptl_crystal_size_max 0.20
_exptl_crystal_size_mid 0.19
_exptl_crystal_size_min 0.18
_refine_diff_density_max 0.290
_refine_diff_density_min -0.298
_refine_ls_extinction_method none
_refine_ls_goodness_of_fit_ref 1.067
_refine_ls_hydrogen_treatment constr
_refine_ls_matrix_type full
_refine_ls_number_parameters 193
_refine_ls_number_reflns 3463
_refine_ls_number_restraints 0
_refine_ls_restrained_S_all 1.067
_refine_ls_R_factor_all 0.0375
_refine_ls_R_factor_gt 0.0341
_refine_ls_shift/su_max 0.001
_refine_ls_shift/su_mean 0.000
_refine_ls_structure_factor_coef Fsqd
_refine_ls_weighting_details 'calc w=1/[\s^2^(Fo^2^)+(0.0531P)^2^+0.2623P] where P=(Fo^2^+2Fc^2^)/3'
_refine_ls_weighting_scheme calc
_refine_ls_wR_factor_gt 0.0937
_refine_ls_wR_factor_ref 0.0963
_reflns_number_gt 3136
_reflns_number_total 3463
_reflns_threshold_expression I>2\s(I)
_cod_data_source_file lr2053.cif
_cod_data_source_block I
_cod_database_code 2234332
_cod_database_fobs_code 2234332

loop_
_symmetry_equiv_pos_as_xyz
'x, y, z'
'-x, -y, -z'

loop_
_atom_site_type_symbol
_atom_site_label
_atom_site_fract_x
_atom_site_fract_y
_atom_site_fract_z
_atom_site_U_iso_or_equiv
_atom_site_adp_type
_atom_site_calc_flag
_atom_site_refinement_flags
_atom_site_occupancy
_atom_site_symmetry_multiplicity
Cl Cl1 0.71046(7) 0.15422(4) 1.01673(4) 0.03980(13) Uani d . 1 2
S S1 0.62148(6) 0.50385(3) 0.83504(3) 0.02455(11) Uani d . 1 2
O O1 0.24560(17) 0.38716(10) 0.49273(9) 0.0276(2) Uani d . 1 2
O O2 0.87230(17) 0.51728(11) 0.85352(10) 0.0334(2) Uani d . 1 2
C C1 0.4848(2) 0.42875(13) 0.67382(12) 0.0240(3) Uani d . 1 2
C C2 0.5205(2) 0.32070(13) 0.57651(12) 0.0236(3) Uani d . 1 2
C C3 0.6609(2) 0.24231(14) 0.57050(14) 0.0286(3) Uani d . 1 2
H H3 0.7670 0.2559 0.6440 0.034 Uiso calc R 1 2
C C4 0.6425(3) 0.14386(15) 0.45483(15) 0.0328(3) Uani d . 1 2
C C5 0.4846(3) 0.12593(15) 0.34719(14) 0.0338(3) Uani d . 1 2
H H5 0.4745 0.0580 0.2689 0.041 Uiso calc R 1 2
C C6 0.3429(3) 0.20295(15) 0.34993(13) 0.0303(3) Uani d . 1 2
C C7 0.3683(2) 0.29925(14) 0.46700(13) 0.0248(3) Uani d . 1 2
C C8 0.3205(2) 0.46457(14) 0.61921(13) 0.0253(3) Uani d . 1 2
C C9 0.7918(3) 0.05666(19) 0.44441(19) 0.0455(4) Uani d . 1 2
H H9A 0.9141 0.0814 0.4073 0.068 Uiso calc R 1 2
H H9B 0.6954 -0.0356 0.3914 0.068 Uiso calc R 1 2
H H9C 0.8628 0.0675 0.5277 0.068 Uiso calc R 1 2
C C10 0.1747(3) 0.18530(18) 0.23546(15) 0.0428(4) Uani d . 1 2
H H10A 0.0170 0.1662 0.2447 0.064 Uiso calc R 1 2
H H10B 0.1809 0.1119 0.1618 0.064 Uiso calc R 1 2
H H10C 0.2166 0.2663 0.2252 0.064 Uiso calc R 1 2
C C11 0.2052(3) 0.56436(16) 0.66873(15) 0.0338(3) Uani d . 1 2
H H11A 0.0457 0.5201 0.6645 0.051 Uiso calc R 1 2
H H11B 0.2023 0.6129 0.6186 0.051 Uiso calc R 1 2
H H11C 0.2914 0.6259 0.7557 0.051 Uiso calc R 1 2
C C12 0.4908(2) 0.36608(13) 0.86309(12) 0.0234(3) Uani d . 1 2
C C13 0.6366(2) 0.31970(13) 0.92070(12) 0.0245(3) Uani d . 1 2
H H13 0.8008 0.3577 0.9432 0.029 Uiso calc R 1 2
C C14 0.5339(3) 0.21551(14) 0.94437(13) 0.0275(3) Uani d . 1 2
C C15 0.2958(3) 0.16024(15) 0.91376(14) 0.0335(3) Uani d . 1 2
H H15 0.2296 0.0886 0.9305 0.040 Uiso calc R 1 2
C C16 0.1544(3) 0.21071(16) 0.85821(15) 0.0361(3) Uani d . 1 2
H H16 -0.0097 0.1734 0.8368 0.043 Uiso calc R 1 2
C C17 0.2507(3) 0.31488(15) 0.83378(14) 0.0311(3) Uani d . 1 2
H H17 0.1541 0.3508 0.7975 0.037 Uiso calc R 1 2

loop_
_atom_site_aniso_label
_atom_site_aniso_U_11
_atom_site_aniso_U_22
_atom_site_aniso_U_33
_atom_site_aniso_U_12
_atom_site_aniso_U_13
_atom_site_aniso_U_23
Cl1 0.0494(2) 0.0350(2) 0.0403(2) 0.01686(18) 0.00730(17) 0.02221(18)
S1 0.02701(19) 0.02439(18) 0.01981(17) 0.00680(13) 0.00449(12) 0.00919(13)
O1 0.0276(5) 0.0334(5) 0.0249(5) 0.0140(4) 0.0052(4) 0.0146(4)
O2 0.0237(5) 0.0406(6) 0.0315(5) 0.0026(4) 0.0024(4) 0.0184(5)
C1 0.0247(6) 0.0269(6) 0.0217(6) 0.0098(5) 0.0062(5) 0.0114(5)
C2 0.0233(6) 0.0262(7) 0.0222(6) 0.0081(5) 0.0066(5) 0.0116(5)
C3 0.0268(7) 0.0320(7) 0.0301(7) 0.0133(6) 0.0072(5) 0.0152(6)
C4 0.0341(8) 0.0313(7) 0.0379(8) 0.0150(6) 0.0150(6) 0.0158(6)
C5 0.0425(9) 0.0281(7) 0.0271(7) 0.0111(6) 0.0129(6) 0.0076(6)
C6 0.0328(7) 0.0315(7) 0.0232(7) 0.0068(6) 0.0056(6) 0.0118(6)
C7 0.0249(6) 0.0271(6) 0.0246(6) 0.0097(5) 0.0067(5) 0.0131(5)
C8 0.0267(6) 0.0284(7) 0.0247(6) 0.0111(5) 0.0089(5) 0.0139(5)
C9 0.0517(10) 0.0430(9) 0.0514(10) 0.0295(8) 0.0222(8) 0.0195(8)
C10 0.0516(10) 0.0425(9) 0.0239(7) 0.0109(8) -0.0015(7) 0.0117(7)
C11 0.0350(8) 0.0372(8) 0.0380(8) 0.0207(7) 0.0144(6) 0.0186(7)
C12 0.0257(6) 0.0246(6) 0.0180(6) 0.0077(5) 0.0064(5) 0.0080(5)
C13 0.0244(6) 0.0257(6) 0.0210(6) 0.0082(5) 0.0056(5) 0.0084(5)
C14 0.0355(7) 0.0254(6) 0.0211(6) 0.0117(6) 0.0073(5) 0.0092(5)
C15 0.0382(8) 0.0283(7) 0.0310(7) 0.0046(6) 0.0127(6) 0.0129(6)
C16 0.0251(7) 0.0394(8) 0.0380(8) 0.0037(6) 0.0094(6) 0.0154(7)
C17 0.0249(7) 0.0383(8) 0.0292(7) 0.0096(6) 0.0056(5) 0.0154(6)

loop_
_atom_type_symbol
_atom_type_description
_atom_type_scat_dispersion_real
_atom_type_scat_dispersion_imag
_atom_type_scat_source
C C 0.0033 0.0016 'International Tables Vol C Tables 4.2.6.8 and 6.1.1.4'
H H 0.0000 0.0000 'International Tables Vol C Tables 4.2.6.8 and 6.1.1.4'
O O 0.0106 0.0060 'International Tables Vol C Tables 4.2.6.8 and 6.1.1.4'
S S 0.1246 0.1234 'International Tables Vol C Tables 4.2.6.8 and 6.1.1.4'
Cl Cl 0.1484 0.1585 'International Tables Vol C Tables 4.2.6.8 and 6.1.1.4'

loop_
_geom_angle_atom_site_label_1
_geom_angle_atom_site_label_2
_geom_angle_atom_site_label_3
_geom_angle
O2 S1 C1 108.33(6)
O2 S1 C12 105.99(6)
C1 S1 C12 96.82(6)
C8 O1 C7 106.60(10)
C8 C1 C2 107.66(12)
C8 C1 S1 124.30(11)
C2 C1 S1 128.05(10)
C3 C2 C7 119.35(13)
C3 C2 C1 136.00(13)
C7 C2 C1 104.65(12)
C4 C3 C2 118.57(13)
C4 C3 H3 120.7
C2 C3 H3 120.7
C3 C4 C5 119.72(14)
C3 C4 C9 120.17(15)
C5 C4 C9 120.11(15)
C6 C5 C4 123.12(14)
C6 C5 H5 118.4
C4 C5 H5 118.4
C7 C6 C5 114.77(13)
C7 C6 C10 121.63(15)
C5 C6 C10 123.60(15)
C6 C7 O1 125.10(13)
C6 C7 C2 124.46(13)
O1 C7 C2 110.43(12)
C1 C8 O1 110.66(12)
C1 C8 C11 133.42(13)
O1 C8 C11 115.88(12)
C4 C9 H9A 109.5
C4 C9 H9B 109.5
H9A C9 H9B 109.5
C4 C9 H9C 109.5
H9A C9 H9C 109.5
H9B C9 H9C 109.5
C6 C10 H10A 109.5
C6 C10 H10B 109.5
H10A C10 H10B 109.5
C6 C10 H10C 109.5
H10A C10 H10C 109.5
H10B C10 H10C 109.5
C8 C11 H11A 109.5
C8 C11 H11B 109.5
H11A C11 H11B 109.5
C8 C11 H11C 109.5
H11A C11 H11C 109.5
H11B C11 H11C 109.5
C13 C12 C17 121.99(13)
C13 C12 S1 118.00(10)
C17 C12 S1 119.90(11)
C12 C13 C14 117.46(13)
C12 C13 H13 121.3
C14 C13 H13 121.3
C15 C14 C13 122.02(14)
C15 C14 Cl1 118.97(12)
C13 C14 Cl1 119.01(11)
C14 C15 C16 119.08(14)
C14 C15 H15 120.5
C16 C15 H15 120.5
C17 C16 C15 120.50(14)
C17 C16 H16 119.8
C15 C16 H16 119.8
C16 C17 C12 118.90(14)
C16 C17 H17 120.6
C12 C17 H17 120.6

loop_
_geom_bond_atom_site_label_1
_geom_bond_atom_site_label_2
_geom_bond_distance
Cl1 C14 1.7385(15)
S1 O2 1.4892(11)
S1 C1 1.7564(14)
S1 C12 1.8023(14)
O1 C8 1.3692(17)
O1 C7 1.3839(17)
C1 C8 1.3577(19)
C1 C2 1.4427(18)
C2 C3 1.3910(19)
C2 C7 1.3924(18)
C3 C4 1.388(2)
C3 H3 0.9500
C4 C5 1.407(2)
C4 C9 1.510(2)
C5 C6 1.390(2)
C5 H5 0.9500
C6 C7 1.379(2)
C6 C10 1.504(2)
C8 C11 1.485(2)
C9 H9A 0.9800
C9 H9B 0.9800
C9 H9C 0.9800
C10 H10A 0.9800
C10 H10B 0.9800
C10 H10C 0.9800
C11 H11A 0.9800
C11 H11B 0.9800
C11 H11C 0.9800
C12 C13 1.3840(19)
C12 C17 1.3880(19)
C13 C14 1.388(2)
C13 H13 0.9500
C14 C15 1.379(2)
C15 C16 1.388(2)
C15 H15 0.9500
C16 C17 1.383(2)
C16 H16 0.9500
C17 H17 0.9500

loop_
_geom_hbond_atom_site_label_D
_geom_hbond_atom_site_label_H
_geom_hbond_atom_site_label_A
_geom_hbond_site_symmetry_A
_geom_hbond_distance_DH
_geom_hbond_distance_HA
_geom_hbond_distance_DA
_geom_hbond_angle_DHA
C13 H13 O2 2_767 0.95 2.55 3.2960(16) 135.8
C11 H11B Cg1 2_666 0.98 2.88 3.703 142.9

loop_
_geom_torsion_atom_site_label_1
_geom_torsion_atom_site_label_2
_geom_torsion_atom_site_label_3
_geom_torsion_atom_site_label_4
_geom_torsion
O2 S1 C1 C8 -139.54(12)
C12 S1 C1 C8 111.08(13)
O2 S1 C1 C2 40.95(14)
C12 S1 C1 C2 -68.43(13)
C8 C1 C2 C3 179.75(16)
S1 C1 C2 C3 -0.7(2)
C8 C1 C2 C7 -0.17(15)
S1 C1 C2 C7 179.41(11)
C7 C2 C3 C4 -0.6(2)
C1 C2 C3 C4 179.46(15)
C2 C3 C4 C5 0.2(2)
C2 C3 C4 C9 -179.98(15)
C3 C4 C5 C6 0.1(2)
C9 C4 C5 C6 -179.69(15)
C4 C5 C6 C7 0.0(2)
C4 C5 C6 C10 179.59(16)
C5 C6 C7 O1 -179.78(13)
C10 C6 C7 O1 0.6(2)
C5 C6 C7 C2 -0.4(2)
C10 C6 C7 C2 179.97(14)
C8 O1 C7 C6 179.40(13)
C8 O1 C7 C2 -0.04(15)
C3 C2 C7 C6 0.8(2)
C1 C2 C7 C6 -179.32(13)
C3 C2 C7 O1 -179.80(12)
C1 C2 C7 O1 0.13(15)
C2 C1 C8 O1 0.15(16)
S1 C1 C8 O1 -179.45(10)
C2 C1 C8 C11 177.69(15)
S1 C1 C8 C11 -1.9(2)
C7 O1 C8 C1 -0.07(15)
C7 O1 C8 C11 -178.08(12)
O2 S1 C12 C13 14.09(12)
C1 S1 C12 C13 125.42(11)
O2 S1 C12 C17 -169.67(11)
C1 S1 C12 C17 -58.34(12)
C17 C12 C13 C14 2.4(2)
S1 C12 C13 C14 178.57(10)
C12 C13 C14 C15 -0.8(2)
C12 C13 C14 Cl1 -179.94(10)
C13 C14 C15 C16 -0.4(2)
Cl1 C14 C15 C16 178.74(12)
C14 C15 C16 C17 0.0(2)
C15 C16 C17 C12 1.5(2)
C13 C12 C17 C16 -2.7(2)
S1 C12 C17 C16 -178.83(12)
